data_2219278
loop_
_publ_author_name
'Parthiban, P.'
'Thirumurugan, K.'
'Ramkumar, V.'
'Pazhamalai, S.'
'Jeong, Yeon Tae'

_publ_section_title
;
 2,4-Bis(3-fluorophenyl)-3-azabicyclo[3.3.1]nonan-9-one
;
_journal_coeditor_code BX2166
_journal_issue 9
_journal_name_full 'Acta Crystallographica Section E'
_journal_page_first o1708
_journal_page_last o1709
_journal_paper_doi 10.1107/S1600536808024690
_journal_volume 64
_journal_year 2008
_chemical_formula_iupac 'C20 H19 F2 N O'
_chemical_formula_moiety 'C20 H19 F2 N O'
_chemical_formula_sum 'C20 H19 F2 N O'
_chemical_formula_weight 327.36
_chemical_name_systematic
;
2,4-Bis(3-fluorophenyl)-3-azabicyclo[3.3.1]nonan-9-one
;
_space_group_IT_number 62
_symmetry_cell_setting orthorhombic
_symmetry_space_group_name_Hall '-P 2ac 2n'
_symmetry_space_group_name_H-M 'P n m a'
_atom_sites_solution_hydrogens geom
_atom_sites_solution_primary direct
_atom_sites_solution_secondary difmap
_audit_creation_method SHELXL-97
_cell_angle_alpha 90.00
_cell_angle_beta 90.00
_cell_angle_gamma 90.00
_cell_formula_units_Z 4
_cell_length_a 7.3844(2)
_cell_length_b 21.5172(10)
_cell_length_c 10.2608(4)
_cell_measurement_reflns_used 3860
_cell_measurement_temperature 298(2)
_cell_measurement_theta_max 27.82
_cell_measurement_theta_min 2.20
_cell_volume 1630.36(11)
_computing_cell_refinement 'APEX2 (Bruker--Nonius, 2004)'
_computing_data_collection 'APEX2 (Bruker--Nonius, 2004)'
_computing_data_reduction 'SAINT-Plus (Bruker--Nonius, 2004)'
_computing_molecular_graphics 'ORTEP-3 (Farrugia, 1997)'
_computing_publication_material 'SHELXL97 (Sheldrick, 2008)'
_computing_structure_refinement 'SHELXL97 (Sheldrick, 2008)'
_computing_structure_solution 'SHELXS97 (Sheldrick, 2008)'
_diffrn_ambient_temperature 298(2)
_diffrn_measured_fraction_theta_full 0.997
_diffrn_measured_fraction_theta_max 0.996
_diffrn_measurement_device_type 'Bruker APEXII CCD area-detector'
_diffrn_measurement_method '\f and \w'
_diffrn_radiation_monochromator graphite
_diffrn_radiation_source 'fine-focus sealed tube'
_diffrn_radiation_type MoK\a
_diffrn_radiation_wavelength 0.71073
_diffrn_reflns_av_R_equivalents 0.0226
_diffrn_reflns_av_sigmaI/netI 0.0183
_diffrn_reflns_limit_h_max 9
_diffrn_reflns_limit_h_min -9
_diffrn_reflns_limit_k_max 27
_diffrn_reflns_limit_k_min -28
_diffrn_reflns_limit_l_max 13
_diffrn_reflns_limit_l_min -13
_diffrn_reflns_number 11640
_diffrn_reflns_theta_full 25.00
_diffrn_reflns_theta_max 28.32
_diffrn_reflns_theta_min 1.89
_exptl_absorpt_coefficient_mu 0.097
_exptl_absorpt_correction_T_max 0.9855
_exptl_absorpt_correction_T_min 0.9667
_exptl_absorpt_correction_type multi-scan
_exptl_absorpt_process_details '(SADABS; Bruker, 1999)'
_exptl_crystal_colour colourless
_exptl_crystal_density_diffrn 1.334
_exptl_crystal_density_method 'not measured'
_exptl_crystal_description Needle
_exptl_crystal_F_000 688
_exptl_crystal_size_max 0.35
_exptl_crystal_size_mid 0.19
_exptl_crystal_size_min 0.15
_refine_diff_density_max 0.267
_refine_diff_density_min -0.255
_refine_ls_extinction_method none
_refine_ls_goodness_of_fit_ref 1.029
_refine_ls_hydrogen_treatment mixed
_refine_ls_matrix_type full
_refine_ls_number_parameters 118
_refine_ls_number_reflns 2069
_refine_ls_number_restraints 0
_refine_ls_restrained_S_all 1.029
_refine_ls_R_factor_all 0.0716
_refine_ls_R_factor_gt 0.0507
_refine_ls_shift/su_max 0.000
_refine_ls_shift/su_mean 0.000
_refine_ls_structure_factor_coef Fsqd
_refine_ls_weighting_details 'calc w=1/[\s^2^(Fo^2^)+(0.0736P)^2^+0.4778P] where P=(Fo^2^+2Fc^2^)/3'
_refine_ls_weighting_scheme calc
_refine_ls_wR_factor_gt 0.1345
_refine_ls_wR_factor_ref 0.1544
_reflns_number_gt 1507
_reflns_number_total 2069
_reflns_threshold_expression I>2\s(I)
_cod_data_source_file bx2166.cif
_cod_data_source_block I
_cod_database_code 2219278
_cod_database_fobs_code 2219278

loop_
_symmetry_equiv_pos_as_xyz
'x, y, z'
'-x+1/2, -y, z+1/2'
'-x, y+1/2, -z'
'x+1/2, -y+1/2, -z+1/2'
'-x, -y, -z'
'x-1/2, y, -z-1/2'
'x, -y-1/2, z'
'-x-1/2, y-1/2, z-1/2'

loop_
_atom_site_type_symbol
_atom_site_label
_atom_site_fract_x
_atom_site_fract_y
_atom_site_fract_z
_atom_site_U_iso_or_equiv
_atom_site_adp_type
_atom_site_calc_flag
_atom_site_refinement_flags
_atom_site_occupancy
C C1 0.9282(2) 0.30645(7) 0.60735(13) 0.0415(4) Uani d . 1
H H1 0.8910 0.3052 0.6990 0.050 Uiso calc R 1
C C2 0.75387(19) 0.30789(7) 0.52202(15) 0.0444(4) Uani d . 1
H H2 0.6813 0.3441 0.5468 0.053 Uiso calc R 1
C C3 0.7856(2) 0.30939(8) 0.37344(15) 0.0482(4) Uani d . 1
H H3A 0.6707 0.3166 0.3302 0.058 Uiso calc R 1
H H3B 0.8646 0.3441 0.3529 0.058 Uiso calc R 1
C C4 0.8693(3) 0.2500 0.3196(2) 0.0501(6) Uani d S 1
H H4A 0.8565 0.2500 0.2255 0.060 Uiso calc SR 1
H H4B 0.9978 0.2500 0.3394 0.060 Uiso calc SR 1
C C5 0.6479(3) 0.2500 0.5518(2) 0.0460(5) Uani d S 1
C C6 1.0432(2) 0.36362(7) 0.58774(14) 0.0436(4) Uani d . 1
C C7 1.1855(2) 0.36471(8) 0.49973(17) 0.0509(4) Uani d . 1
H H7 1.2153 0.3294 0.4522 0.061 Uiso calc R 1
C C8 1.2815(2) 0.41854(9) 0.4838(2) 0.0603(5) Uani d . 1
C C9 1.2457(3) 0.47171(9) 0.5505(2) 0.0723(6) Uani d . 1
H H9 1.3139 0.5075 0.5371 0.087 Uiso calc R 1
C C10 1.1056(3) 0.47077(9) 0.6385(2) 0.0767(7) Uani d . 1
H H10 1.0775 0.5065 0.6853 0.092 Uiso calc R 1
C C11 1.0059(3) 0.41717(8) 0.65820(19) 0.0599(5) Uani d . 1
H H11 0.9128 0.4170 0.7193 0.072 Uiso calc R 1
F F1 1.42123(18) 0.41845(6) 0.39681(15) 0.0962(5) Uani d . 1
N N1 1.0305(2) 0.2500 0.57975(17) 0.0395(4) Uani d S 1
O O1 0.4936(2) 0.2500 0.59191(18) 0.0638(5) Uani d S 1
H H1A 1.127(3) 0.2500 0.629(2) 0.047(6) Uiso d S 1

loop_
_atom_site_aniso_label
_atom_site_aniso_U_11
_atom_site_aniso_U_22
_atom_site_aniso_U_33
_atom_site_aniso_U_12
_atom_site_aniso_U_13
_atom_site_aniso_U_23
C1 0.0426(8) 0.0480(9) 0.0338(7) 0.0033(6) 0.0003(6) -0.0020(6)
C2 0.0364(7) 0.0515(10) 0.0454(8) 0.0071(6) 0.0012(6) -0.0016(7)
C3 0.0432(8) 0.0592(10) 0.0423(8) -0.0006(7) -0.0067(6) 0.0080(7)
C4 0.0439(11) 0.0734(16) 0.0331(10) 0.000 -0.0014(9) 0.000
C5 0.0361(11) 0.0656(15) 0.0362(10) 0.000 0.0020(8) 0.000
C6 0.0450(8) 0.0426(9) 0.0431(7) 0.0051(6) -0.0104(6) -0.0028(6)
C7 0.0511(9) 0.0455(9) 0.0560(9) -0.0018(7) -0.0026(7) -0.0016(7)
C8 0.0528(10) 0.0552(11) 0.0731(12) -0.0072(8) -0.0096(9) 0.0110(9)
C9 0.0659(12) 0.0455(11) 0.1056(17) -0.0076(9) -0.0312(12) 0.0070(11)
C10 0.0815(14) 0.0464(11) 0.1024(16) 0.0107(10) -0.0309(13) -0.0217(11)
C11 0.0610(10) 0.0555(11) 0.0632(10) 0.0109(8) -0.0095(9) -0.0158(8)
F1 0.0816(9) 0.0895(10) 0.1176(11) -0.0267(7) 0.0191(8) 0.0147(8)
N1 0.0367(9) 0.0412(10) 0.0407(9) 0.000 -0.0063(7) 0.000
O1 0.0408(9) 0.0867(14) 0.0639(11) 0.000 0.0146(8) 0.000

loop_
_atom_type_symbol
_atom_type_description
_atom_type_scat_dispersion_real
_atom_type_scat_dispersion_imag
_atom_type_scat_source
C C 0.0033 0.0016 'International Tables Vol C Tables 4.2.6.8 and 6.1.1.4'
H H 0.0000 0.0000 'International Tables Vol C Tables 4.2.6.8 and 6.1.1.4'
N N 0.0061 0.0033 'International Tables Vol C Tables 4.2.6.8 and 6.1.1.4'
O O 0.0106 0.0060 'International Tables Vol C Tables 4.2.6.8 and 6.1.1.4'
F F 0.0171 0.0103 'International Tables Vol C Tables 4.2.6.8 and 6.1.1.4'

loop_
_geom_angle_atom_site_label_1
_geom_angle_atom_site_label_2
_geom_angle_atom_site_label_3
_geom_angle_site_symmetry_1
_geom_angle_site_symmetry_3
_geom_angle
N1 C1 C6 . . 111.20(12)
N1 C1 C2 . . 109.63(12)
C6 C1 C2 . . 111.97(12)
N1 C1 H1 . . 108.0
C6 C1 H1 . . 108.0
C2 C1 H1 . . 108.0
C5 C2 C3 . . 107.30(14)
C5 C2 C1 . . 107.44(13)
C3 C2 C1 . . 115.49(12)
C5 C2 H2 . . 108.8
C3 C2 H2 . . 108.8
C1 C2 H2 . . 108.8
C4 C3 C2 . . 113.73(14)
C4 C3 H3A . . 108.8
C2 C3 H3A . . 108.8
C4 C3 H3B . . 108.8
C2 C3 H3B . . 108.8
H3A C3 H3B . . 107.7
C3 C4 C3 7_565 . 114.07(18)
C3 C4 H4A 7_565 . 108.7
C3 C4 H4A . . 108.7
C3 C4 H4B 7_565 . 108.7
C3 C4 H4B . . 108.7
H4A C4 H4B . . 107.6
O1 C5 C2 . . 123.98(8)
O1 C5 C2 . 7_565 123.98(8)
C2 C5 C2 . 7_565 112.01(17)
C7 C6 C11 . . 118.42(16)
C7 C6 C1 . . 121.85(13)
C11 C6 C1 . . 119.73(15)
C8 C7 C6 . . 119.02(16)
C8 C7 H7 . . 120.5
C6 C7 H7 . . 120.5
C9 C8 F1 . . 118.52(17)
C9 C8 C7 . . 123.5(2)
F1 C8 C7 . . 117.96(17)
C8 C9 C10 . . 117.71(19)
C8 C9 H9 . . 121.1
C10 C9 H9 . . 121.1
C9 C10 C11 . . 120.63(18)
C9 C10 H10 . . 119.7
C11 C10 H10 . . 119.7
C10 C11 C6 . . 120.68(19)
C10 C11 H11 . . 119.7
C6 C11 H11 . . 119.7
C1 N1 C1 7_565 . 112.78(16)
C1 N1 H1A 7_565 . 108.1(8)
C1 N1 H1A . . 108.1(8)

loop_
_geom_bond_atom_site_label_1
_geom_bond_atom_site_label_2
_geom_bond_site_symmetry_2
_geom_bond_distance
C1 N1 . 1.4585(17)
C1 C6 . 1.508(2)
C1 C2 . 1.557(2)
C1 H1 . 0.9800
C2 C5 . 1.5025(19)
C2 C3 . 1.543(2)
C2 H2 . 0.9800
C3 C4 . 1.523(2)
C3 H3A . 0.9700
C3 H3B . 0.9700
C4 C3 7_565 1.523(2)
C4 H4A . 0.9700
C4 H4B . 0.9700
C5 O1 . 1.212(2)
C5 C2 7_565 1.5025(19)
C6 C7 . 1.386(2)
C6 C11 . 1.388(2)
C7 C8 . 1.368(2)
C7 H7 . 0.9300
C8 C9 . 1.359(3)
C8 F1 . 1.364(2)
C9 C10 . 1.373(3)
C9 H9 . 0.9300
C10 C11 . 1.383(3)
C10 H10 . 0.9300
C11 H11 . 0.9300
N1 C1 7_565 1.4585(17)
N1 H1A . 0.87(2)

loop_
_geom_hbond_atom_site_label_D
_geom_hbond_atom_site_label_H
_geom_hbond_atom_site_label_A
_geom_hbond_site_symmetry_A
_geom_hbond_distance_DH
_geom_hbond_distance_HA
_geom_hbond_distance_DA
_geom_hbond_angle_DHA
C4 H4B N1 . 0.97 2.48 2.923(3) 108
C11 H11 Cg1 4_456 0.93 2.93 3.862(2) 175

loop_
_geom_torsion_atom_site_label_1
_geom_torsion_atom_site_label_2
_geom_torsion_atom_site_label_3
_geom_torsion_atom_site_label_4
_geom_torsion_site_symmetry_4
_geom_torsion
N1 C1 C2 C5 . 57.58(16)
C6 C1 C2 C5 . -178.52(13)
N1 C1 C2 C3 . -62.09(17)
C6 C1 C2 C3 . 61.81(17)
C5 C2 C3 C4 . -52.65(18)
C1 C2 C3 C4 . 67.10(18)
C2 C3 C4 C3 7_565 44.0(2)
C3 C2 C5 O1 . -113.3(2)
C1 C2 C5 O1 . 122.0(2)
C3 C2 C5 C2 7_565 65.0(2)
C1 C2 C5 C2 7_565 -59.8(2)
N1 C1 C6 C7 . 28.45(19)
C2 C1 C6 C7 . -94.57(16)
N1 C1 C6 C11 . -152.20(15)
C2 C1 C6 C11 . 84.78(17)
C11 C6 C7 C8 . -1.2(2)
C1 C6 C7 C8 . 178.18(15)
C6 C7 C8 C9 . 0.4(3)
C6 C7 C8 F1 . 179.86(15)
F1 C8 C9 C10 . -179.43(17)
C7 C8 C9 C10 . 0.1(3)
C8 C9 C10 C11 . 0.4(3)
C9 C10 C11 C6 . -1.2(3)
C7 C6 C11 C10 . 1.6(3)
C1 C6 C11 C10 . -177.76(16)
C6 C1 N1 C1 7_565 175.53(10)
C2 C1 N1 C1 7_565 -60.11(18)
